data_7158733
loop_
_publ_author_name
'Kundal, Sandip'
'Rana, Gopal'
'Kar, Abhishek'
'Jana, Umasish'

_publ_section_title
;
 The synthesis of indole-3-carbinols (I3C) and their application to access
 unsymmetrical bis(3-indolyl)methanes (BIMs) bearing a quaternary
 sp3-carbon
;
_journal_name_full 'Organic &amp; Biomolecular Chemistry'
_journal_paper_doi 10.1039/D2OB00502F
_journal_year 2022
_chemical_formula_sum 'C3.38 H2.75 N0.25 O0.5 S0.12'
_chemical_formula_weight 58.82
_space_group_crystal_system triclinic
_space_group_IT_number 2
_space_group_name_Hall '-P 1'
_space_group_name_H-M_alt 'P -1'
_atom_sites_solution_hydrogens geom
_audit_creation_method SHELXL-2016/6
_audit_update_record
;
2022-03-05 deposited with the CCDC.	2022-05-31 downloaded from the CCDC.
;
_cell_angle_alpha 104.028(3)
_cell_angle_beta 95.447(3)
_cell_angle_gamma 108.651(3)
_cell_formula_units_Z 16
_cell_length_a 8.6868(10)
_cell_length_b 11.8781(14)
_cell_length_c 13.2771(15)
_cell_measurement_reflns_used 250
_cell_measurement_temperature 273(2)
_cell_measurement_theta_max 27.8
_cell_measurement_theta_min 1.8
_cell_volume 1237.0(2)
_computing_cell_refinement 'SMART APEX II'
_computing_data_collection 'SMART APEX II (Bruker,2010)'
_computing_data_reduction 'SAINT (Bruker,2000)'
_computing_molecular_graphics 'Ortep-3v2 for windows (Farrugia, 1997)'
_computing_publication_material 'PLATON (Spek, 2008)'
_computing_structure_refinement 'SHELXL-2016/6 (Sheldrick, 2016)'
_computing_structure_solution 'SHELXT 2014/5 (Sheldrick, 2014)'
_diffrn_ambient_temperature 273(2)
_diffrn_measured_fraction_theta_full 1.000
_diffrn_measured_fraction_theta_max 1.000
_diffrn_measurement_device_type 'CCD area detector'
_diffrn_measurement_method 'phi and omega scans'
_diffrn_radiation_type MoK\a
_diffrn_radiation_wavelength 0.71073
_diffrn_reflns_av_R_equivalents 0.1000
_diffrn_reflns_av_unetI/netI 0.0605
_diffrn_reflns_Laue_measured_fraction_full 1.000
_diffrn_reflns_Laue_measured_fraction_max 1.000
_diffrn_reflns_limit_h_max 10
_diffrn_reflns_limit_h_min -10
_diffrn_reflns_limit_k_max 14
_diffrn_reflns_limit_k_min -14
_diffrn_reflns_limit_l_max 15
_diffrn_reflns_limit_l_min -15
_diffrn_reflns_number 31655
_diffrn_reflns_point_group_measured_fraction_full 1.000
_diffrn_reflns_point_group_measured_fraction_max 1.000
_diffrn_reflns_theta_full 24.999
_diffrn_reflns_theta_max 24.999
_diffrn_reflns_theta_min 1.890
_diffrn_source 'fine-focus sealed tube'
_exptl_absorpt_coefficient_mu 0.166
_exptl_absorpt_correction_T_max 0.884
_exptl_absorpt_correction_T_min 0.810
_exptl_absorpt_correction_type multi-scan
_exptl_absorpt_process_details
;
'XPREP' - A PROGRAM DATA PREPARATION & RECIPROCAL 
SPACE EXPLORATION,
Bruker Analytical X-ray Systems, 1997
;
_exptl_crystal_colour colourless
_exptl_crystal_density_diffrn 1.263
_exptl_crystal_density_method 'not measured'
_exptl_crystal_description block
_exptl_crystal_F_000 492
_exptl_crystal_recrystallization_method 'Vapour deposition'
_exptl_crystal_size_max 0.18
_exptl_crystal_size_mid 0.18
_exptl_crystal_size_min 0.10
_refine_diff_density_max 1.555
_refine_diff_density_min -0.352
_refine_diff_density_rms 0.144
_refine_ls_extinction_method none
_refine_ls_goodness_of_fit_ref 1.157
_refine_ls_hydrogen_treatment constr
_refine_ls_matrix_type full
_refine_ls_number_parameters 307
_refine_ls_number_reflns 4355
_refine_ls_number_restraints 0
_refine_ls_restrained_S_all 1.157
_refine_ls_R_factor_all 0.1408
_refine_ls_R_factor_gt 0.1134
_refine_ls_shift/su_max 0.020
_refine_ls_shift/su_mean 0.005
_refine_ls_structure_factor_coef Fsqd
_refine_ls_weighting_details 'w=1/[\s^2^(Fo^2^)+(0.1555P)^2^+3.2245P] where P=(Fo^2^+2Fc^2^)/3'
_refine_ls_weighting_scheme calc
_refine_ls_wR_factor_gt 0.3040
_refine_ls_wR_factor_ref 0.3264
_reflns_Friedel_coverage 0.000
_reflns_number_gt 3265
_reflns_number_total 4355
_reflns_threshold_expression 'I > 2\s(I)'
_cod_data_source_file d2ob00502f2.cif
_cod_data_source_block UJ1
_cod_original_formula_sum 'C3.38 H2.75 N0.25 O0.50 S0.12'
_cod_database_code 7158733
_shelx_shelxl_version_number 2016/6
_shelx_space_group_comment
;
The symmetry employed for this shelxl refinement is uniquely defined
by the following loop, which should always be used as a source of
symmetry information in preference to the above space-group names.
They are only intended as comments.
;
_exptl_absorpt_special_details
;
?
;

loop_
_space_group_symop_operation_xyz
'x, y, z'
'-x, -y, -z'

loop_
_atom_site_label
_atom_site_type_symbol
_atom_site_fract_x
_atom_site_fract_y
_atom_site_fract_z
_atom_site_U_iso_or_equiv
_atom_site_adp_type
_atom_site_occupancy
_atom_site_site_symmetry_order
_atom_site_calc_flag
_atom_site_refinement_flags_posn
_atom_site_refinement_flags_adp
_atom_site_refinement_flags_occupancy
_atom_site_disorder_assembly
_atom_site_disorder_group
S1 S 0.77402(18) 0.95002(14) 0.72353(11) 0.0377(5) Uani 1 1 d . . . . .
O3 O 0.8263(5) 0.7331(4) 0.2646(3) 0.0436(11) Uani 1 1 d . . . . .
H3 H 0.818972 0.800761 0.267093 0.065 Uiso 1 1 calc R U . . .
O2 O 0.8825(6) 1.0752(4) 0.7687(4) 0.0515(12) Uani 1 1 d . . . . .
O1 O 0.5995(5) 0.9195(5) 0.6953(4) 0.0539(12) Uani 1 1 d . . . . .
N1 N 0.8312(6) 0.8955(4) 0.6097(4) 0.0356(11) Uani 1 1 d . . . . .
N2 N 1.1300(6) 0.9787(5) 0.6611(4) 0.0393(12) Uani 1 1 d . . . . .
C7 C 0.8009(7) 0.7666(5) 0.4459(4) 0.0329(12) Uani 1 1 d . . . . .
C3 C 0.9765(6) 0.8286(5) 0.4923(4) 0.0297(12) Uani 1 1 d . . . . .
C1 C 0.7196(7) 0.8089(5) 0.5203(4) 0.0363(13) Uani 1 1 d . . . . .
H1 H 0.605153 0.783610 0.512843 0.044 Uiso 1 1 calc R U . . .
C2 C 0.9910(6) 0.9054(5) 0.5924(4) 0.0312(12) Uani 1 1 d . . . . .
C8 C 0.7330(7) 0.6809(5) 0.3361(4) 0.0341(13) Uani 1 1 d . . . . .
C15 C 0.7581(7) 0.5571(5) 0.3249(5) 0.0364(13) Uani 1 1 d . . . . .
C00D C 0.8113(7) 0.8595(5) 0.8032(4) 0.0367(13) Uani 1 1 d . . . . .
C5 C 1.2688(7) 0.8984(6) 0.5276(6) 0.0453(15) Uani 1 1 d . . . . .
H5 H 1.368909 0.897565 0.508633 0.054 Uiso 1 1 calc R U . . .
C6 C 1.2672(8) 0.9714(6) 0.6258(6) 0.0476(16) Uani 1 1 d . . . . .
H6 H 1.368488 1.018871 0.670461 0.057 Uiso 1 1 calc R U . . .
C4 C 1.1240(7) 0.8275(5) 0.4585(5) 0.0409(14) Uani 1 1 d . . . . .
H4 H 1.123350 0.780065 0.391416 0.049 Uiso 1 1 calc R U . . .
C9 C 0.5491(8) 0.6579(5) 0.3028(5) 0.0408(14) Uani 1 1 d . . . . .
O1W O 0.5516(10) 0.9207(7) 0.0473(6) 0.118(3) Uani 1 1 d . . . . .
C00J C 0.8710(11) 0.7226(7) 0.9346(5) 0.0586(19) Uani 1 1 d . . . . .
C10 C 0.4288(8) 0.5864(7) 0.3463(6) 0.0575(18) Uani 1 1 d . . . . .
H10 H 0.460647 0.551453 0.396511 0.069 Uiso 1 1 calc R U . . .
C00L C 0.9640(9) 0.8993(7) 0.8686(5) 0.0520(17) Uani 1 1 d . . . . .
H00L H 1.047098 0.972128 0.869227 0.062 Uiso 1 1 calc R U . . .
C14 C 0.4980(9) 0.7068(7) 0.2278(6) 0.0610(19) Uani 1 1 d . . . . .
H14 H 0.576041 0.753172 0.196315 0.073 Uiso 1 1 calc R U . . .
C00N C 0.9910(10) 0.8292(7) 0.9328(6) 0.0607(19) Uani 1 1 d . . . . .
H00N H 1.093949 0.855379 0.976087 0.073 Uiso 1 1 calc R U . . .
C20 C 0.7525(9) 0.4839(6) 0.2251(6) 0.0533(17) Uani 1 1 d . . . . .
H20 H 0.734834 0.511030 0.166449 0.064 Uiso 1 1 calc R U . . .
C16 C 0.7804(10) 0.5123(6) 0.4100(6) 0.0602(19) Uani 1 1 d . . . . .
H16 H 0.782905 0.559164 0.477758 0.072 Uiso 1 1 calc R U . . .
C00Q C 0.6871(9) 0.7521(7) 0.8022(6) 0.0585(19) Uani 1 1 d . . . . .
H00Q H 0.584769 0.725002 0.757976 0.070 Uiso 1 1 calc R U . . .
C19 C 0.7731(11) 0.3694(7) 0.2120(7) 0.071(2) Uani 1 1 d . . . . .
H19 H 0.771599 0.322089 0.144613 0.086 Uiso 1 1 calc R U . . .
C00S C 0.7188(11) 0.6858(7) 0.8688(6) 0.067(2) Uani 1 1 d . . . . .
H00S H 0.635284 0.613907 0.869657 0.080 Uiso 1 1 calc R U . . .
C11 C 0.2625(10) 0.5659(9) 0.3168(7) 0.076(3) Uani 1 1 d . . . . .
H11 H 0.183787 0.518077 0.346964 0.091 Uiso 1 1 calc R U . . .
C00U C 0.8992(14) 0.6475(8) 1.0071(7) 0.088(3) Uani 1 1 d . . . . .
H00A H 0.800987 0.576363 0.996853 0.133 Uiso 1 1 calc R U . . .
H00B H 0.989597 0.620662 0.991240 0.133 Uiso 1 1 calc R U . . .
H00C H 0.924956 0.697922 1.079264 0.133 Uiso 1 1 calc R U . . .
C18 C 0.7951(11) 0.3266(7) 0.2956(8) 0.076(3) Uani 1 1 d . . . . .
H18 H 0.807480 0.250004 0.285855 0.092 Uiso 1 1 calc R U . . .
C13 C 0.2153(10) 0.6170(9) 0.2424(8) 0.081(3) Uani 1 1 d . . . . .
H13 H 0.103838 0.603225 0.221924 0.097 Uiso 1 1 calc R U . . .
C12 C 0.3306(11) 0.6881(9) 0.1979(8) 0.082(3) Uani 1 1 d . . . . .
H12 H 0.298068 0.723511 0.148375 0.099 Uiso 1 1 calc R U . . .
C17 C 0.7991(12) 0.3970(8) 0.3947(8) 0.082(3) Uani 1 1 d . . . . .
H17 H 0.814432 0.367896 0.452555 0.098 Uiso 1 1 calc R U . . .

loop_
_atom_site_aniso_label
_atom_site_aniso_U_11
_atom_site_aniso_U_22
_atom_site_aniso_U_33
_atom_site_aniso_U_23
_atom_site_aniso_U_13
_atom_site_aniso_U_12
S1 0.0401(9) 0.0420(9) 0.0356(8) 0.0086(6) 0.0096(6) 0.0221(7)
O3 0.056(3) 0.036(2) 0.037(2) 0.0122(18) 0.0162(19) 0.0112(19)
O2 0.067(3) 0.036(2) 0.051(3) 0.005(2) 0.011(2) 0.022(2)
O1 0.042(3) 0.077(3) 0.052(3) 0.015(2) 0.012(2) 0.036(2)
N1 0.032(3) 0.045(3) 0.032(3) 0.012(2) 0.004(2) 0.015(2)
N2 0.036(3) 0.044(3) 0.041(3) 0.014(2) 0.003(2) 0.017(2)
C7 0.036(3) 0.030(3) 0.037(3) 0.013(2) 0.007(2) 0.014(2)
C3 0.031(3) 0.025(3) 0.037(3) 0.013(2) 0.008(2) 0.012(2)
C1 0.031(3) 0.040(3) 0.037(3) 0.012(3) 0.003(2) 0.012(3)
C2 0.030(3) 0.031(3) 0.035(3) 0.012(2) 0.004(2) 0.013(2)
C8 0.036(3) 0.035(3) 0.031(3) 0.008(2) 0.008(2) 0.012(2)
C15 0.029(3) 0.031(3) 0.047(3) 0.010(3) 0.009(2) 0.009(2)
C00D 0.042(3) 0.035(3) 0.030(3) 0.004(2) 0.010(2) 0.013(3)
C5 0.031(3) 0.043(3) 0.067(4) 0.019(3) 0.012(3) 0.018(3)
C6 0.033(3) 0.042(3) 0.069(5) 0.017(3) 0.002(3) 0.016(3)
C4 0.043(3) 0.039(3) 0.049(4) 0.016(3) 0.014(3) 0.021(3)
C9 0.043(3) 0.041(3) 0.036(3) 0.000(3) 0.004(3) 0.020(3)
O1W 0.138(7) 0.120(6) 0.093(5) 0.067(5) -0.006(4) 0.025(5)
C00J 0.097(6) 0.050(4) 0.032(4) 0.011(3) 0.012(4) 0.030(4)
C10 0.036(4) 0.069(5) 0.057(4) 0.011(4) 0.012(3) 0.009(3)
C00L 0.052(4) 0.055(4) 0.044(4) 0.015(3) 0.004(3) 0.012(3)
C14 0.055(4) 0.058(4) 0.066(5) 0.013(4) -0.005(4) 0.023(4)
C00N 0.070(5) 0.066(5) 0.043(4) 0.014(3) -0.005(3) 0.026(4)
C20 0.063(4) 0.044(4) 0.055(4) 0.015(3) 0.023(3) 0.017(3)
C16 0.089(6) 0.040(4) 0.059(4) 0.019(3) 0.012(4) 0.029(4)
C00Q 0.057(4) 0.055(4) 0.060(5) 0.024(4) 0.008(3) 0.009(3)
C19 0.091(6) 0.037(4) 0.088(6) 0.009(4) 0.033(5) 0.027(4)
C00S 0.082(6) 0.044(4) 0.066(5) 0.025(4) 0.016(4) 0.006(4)
C11 0.046(4) 0.101(7) 0.061(5) -0.002(5) 0.012(4) 0.017(4)
C00U 0.146(9) 0.077(6) 0.051(5) 0.025(4) 0.008(5) 0.049(6)
C18 0.085(6) 0.033(4) 0.113(8) 0.017(5) 0.018(5) 0.026(4)
C13 0.047(5) 0.095(7) 0.078(6) -0.022(5) -0.008(4) 0.037(5)
C12 0.061(6) 0.097(7) 0.087(6) 0.014(5) -0.010(5) 0.042(5)
C17 0.111(8) 0.053(5) 0.090(7) 0.032(5) 0.008(5) 0.037(5)

loop_
_atom_type_symbol
_atom_type_description
_atom_type_scat_dispersion_real
_atom_type_scat_dispersion_imag
_atom_type_scat_source
C C 0.0033 0.0016 'International Tables Vol C Tables 4.2.6.8 and 6.1.1.4'
H H 0.0000 0.0000 'International Tables Vol C Tables 4.2.6.8 and 6.1.1.4'
N N 0.0061 0.0033 'International Tables Vol C Tables 4.2.6.8 and 6.1.1.4'
O O 0.0106 0.0060 'International Tables Vol C Tables 4.2.6.8 and 6.1.1.4'
S S 0.1246 0.1234 'International Tables Vol C Tables 4.2.6.8 and 6.1.1.4'

loop_
_geom_angle_atom_site_label_1
_geom_angle_atom_site_label_2
_geom_angle_atom_site_label_3
_geom_angle
_geom_angle_site_symmetry_1
_geom_angle_site_symmetry_3
_geom_angle_publ_flag
O2 S1 O1 121.2(3) . . ?
O2 S1 N1 106.9(3) . . ?
O1 S1 N1 104.4(2) . . ?
O2 S1 C00D 109.3(3) . . ?
O1 S1 C00D 109.1(3) . . ?
N1 S1 C00D 104.4(2) . . ?
C1 N1 C2 107.5(5) . . ?
C1 N1 S1 123.4(4) . . ?
C2 N1 S1 127.9(4) . . ?
C2 N2 C6 113.2(5) . . ?
C1 C7 C3 105.5(5) . . ?
C1 C7 C8 129.4(5) . . ?
C3 C7 C8 125.0(5) . . ?
C2 C3 C4 116.7(5) . . ?
C2 C3 C7 108.3(5) . . ?
C4 C3 C7 135.0(5) . . ?
C7 C1 N1 110.9(5) . . ?
N2 C2 C3 127.5(5) . . ?
N2 C2 N1 124.7(5) . . ?
C3 C2 N1 107.7(5) . . ?
O3 C8 C7 109.0(4) . . ?
O3 C8 C15 104.3(4) . . ?
C7 C8 C15 111.7(5) . . ?
O3 C8 C9 110.3(5) . . ?
C7 C8 C9 111.5(4) . . ?
C15 C8 C9 109.8(5) . . ?
C16 C15 C20 118.1(6) . . ?
C16 C15 C8 122.8(5) . . ?
C20 C15 C8 119.0(5) . . ?
C00Q C00D C00L 120.9(6) . . ?
C00Q C00D S1 119.8(5) . . ?
C00L C00D S1 119.3(5) . . ?
C4 C5 C6 120.2(6) . . ?
N2 C6 C5 124.6(6) . . ?
C5 C4 C3 117.7(6) . . ?
C14 C9 C10 117.9(6) . . ?
C14 C9 C8 120.7(6) . . ?
C10 C9 C8 121.4(6) . . ?
C00N C00J C00S 117.7(7) . . ?
C00N C00J C00U 121.9(8) . . ?
C00S C00J C00U 120.4(7) . . ?
C11 C10 C9 121.6(8) . . ?
C00N C00L C00D 119.0(7) . . ?
C9 C14 C12 121.3(8) . . ?
C00J C00N C00L 121.9(7) . . ?
C15 C20 C19 120.5(7) . . ?
C15 C16 C17 120.4(7) . . ?
C00D C00Q C00S 118.2(7) . . ?
C18 C19 C20 121.0(8) . . ?
C00Q C00S C00J 122.3(7) . . ?
C13 C11 C10 119.2(8) . . ?
C19 C18 C17 119.4(7) . . ?
C12 C13 C11 120.7(8) . . ?
C13 C12 C14 119.3(9) . . ?
C18 C17 C16 120.6(8) . . ?

loop_
_geom_bond_atom_site_label_1
_geom_bond_atom_site_label_2
_geom_bond_distance
_geom_bond_site_symmetry_2
_geom_bond_publ_flag
S1 O2 1.422(5) . ?
S1 O1 1.430(4) . ?
S1 N1 1.681(5) . ?
S1 C00D 1.757(6) . ?
O3 C8 1.432(7) . ?
N1 C1 1.399(7) . ?
N1 C2 1.402(7) . ?
N2 C2 1.335(7) . ?
N2 C6 1.342(8) . ?
C7 C1 1.359(8) . ?
C7 C3 1.460(8) . ?
C7 C8 1.498(8) . ?
C3 C2 1.386(8) . ?
C3 C4 1.401(8) . ?
C8 C15 1.529(8) . ?
C8 C9 1.533(8) . ?
C15 C16 1.383(9) . ?
C15 C20 1.383(9) . ?
C00D C00Q 1.379(9) . ?
C00D C00L 1.385(9) . ?
C5 C4 1.364(9) . ?
C5 C6 1.384(9) . ?
C9 C14 1.373(9) . ?
C9 C10 1.390(9) . ?
C00J C00N 1.366(11) . ?
C00J C00S 1.388(11) . ?
C00J C00U 1.515(10) . ?
C10 C11 1.386(10) . ?
C00L C00N 1.380(10) . ?
C14 C12 1.401(11) . ?
C20 C19 1.400(10) . ?
C16 C17 1.400(10) . ?
C00Q C00S 1.382(10) . ?
C19 C18 1.350(12) . ?
C11 C13 1.373(13) . ?
C18 C17 1.369(13) . ?
C13 C12 1.370(14) . ?
